data_7243363
loop_
_publ_author_name
'Qiu, Qi-Ming'
'Yang, Guo-Yu'

_publ_section_title
;
 Three mixed-alkaline-metal borates with {Li@B12Ox(OH)24&#x2212;x} (x =
 18, 22) clusters: from isolated oxoboron cluster to unusual layer
;
_journal_issue 37
_journal_name_full CrystEngComm
_journal_page_first 6518
_journal_page_last 6525
_journal_paper_doi 10.1039/D1CE00910A
_journal_volume 23
_journal_year 2021
_chemical_formula_sum 'B12 Cs5 H8 Li O25'
_chemical_formula_weight 1209.27
_space_group_crystal_system monoclinic
_space_group_IT_number 7
_space_group_name_Hall 'P -2yc'
_space_group_name_H-M_alt 'P 1 c 1'
_atom_sites_solution_hydrogens difmap
_audit_creation_method SHELXL-2018/3
_audit_update_record
;
2021-08-04 deposited with the CCDC.	2021-08-11 downloaded from the CCDC.
;
_cell_angle_alpha 90
_cell_angle_beta 96.316(6)
_cell_angle_gamma 90
_cell_formula_units_Z 2
_cell_length_a 9.3037(19)
_cell_length_b 10.863(2)
_cell_length_c 13.007(3)
_cell_measurement_reflns_used 2187
_cell_measurement_temperature 153(2)
_cell_measurement_theta_max 26.12
_cell_measurement_theta_min 2.43
_cell_volume 1306.6(5)
_computing_cell_refinement 'Bruker SAINT'
_computing_data_collection 'Bruker APEX2'
_computing_data_reduction 'Bruker SAINT'
_computing_molecular_graphics 'Bruker SHELXTL'
_computing_publication_material 'Bruker SHELXTL'
_computing_structure_refinement 'SHELXL-2018/3 (Sheldrick, 2018)'
_computing_structure_solution 'SHELXL-2018/3 (Sheldrick, 2018)'
_diffrn_ambient_temperature 153(2)
_diffrn_measured_fraction_theta_full 0.962
_diffrn_measured_fraction_theta_max 0.946
_diffrn_measurement_device_type 'CCD area detector'
_diffrn_measurement_method 'phi and omega scans'
_diffrn_radiation_type MoK\a
_diffrn_radiation_wavelength 0.71073
_diffrn_reflns_av_R_equivalents 0.0312
_diffrn_reflns_av_unetI/netI 0.0576
_diffrn_reflns_Laue_measured_fraction_full 0.962
_diffrn_reflns_Laue_measured_fraction_max 0.946
_diffrn_reflns_limit_h_max 11
_diffrn_reflns_limit_h_min -10
_diffrn_reflns_limit_k_max 13
_diffrn_reflns_limit_k_min -10
_diffrn_reflns_limit_l_max 8
_diffrn_reflns_limit_l_min -16
_diffrn_reflns_number 3971
_diffrn_reflns_point_group_measured_fraction_full 0.533
_diffrn_reflns_point_group_measured_fraction_max 0.521
_diffrn_reflns_theta_full 25.242
_diffrn_reflns_theta_max 26.158
_diffrn_reflns_theta_min 1.875
_diffrn_source 'fine-focus sealed tube'
_exptl_absorpt_coefficient_mu 7.010
_exptl_absorpt_correction_type multi-scan
_exptl_absorpt_process_details sadabs
_exptl_crystal_colour colorless
_exptl_crystal_density_diffrn 3.074
_exptl_crystal_description block
_exptl_crystal_F_000 1092
_exptl_crystal_size_max 0.050
_exptl_crystal_size_mid 0.040
_exptl_crystal_size_min 0.040
_exptl_transmission_factor_max 0.746
_exptl_transmission_factor_min 0.379
_refine_diff_density_max 2.365
_refine_diff_density_min -2.190
_refine_diff_density_rms 0.341
_refine_ls_abs_structure_details
;
 Refined as an inversion twin.
;
_refine_ls_abs_structure_Flack 0.22(12)
_refine_ls_extinction_method none
_refine_ls_goodness_of_fit_ref 1.005
_refine_ls_hydrogen_treatment constr
_refine_ls_matrix_type full
_refine_ls_number_parameters 401
_refine_ls_number_reflns 2716
_refine_ls_number_restraints 220
_refine_ls_restrained_S_all 0.972
_refine_ls_R_factor_all 0.0742
_refine_ls_R_factor_gt 0.0666
_refine_ls_shift/su_max 0.000
_refine_ls_shift/su_mean 0.000
_refine_ls_structure_factor_coef Fsqd
_refine_ls_weighting_details 'w=1/[\s^2^(Fo^2^)+(0.0108P)^2^+99.5817P] where P=(Fo^2^+2Fc^2^)/3'
_refine_ls_weighting_scheme calc
_refine_ls_wR_factor_gt 0.1496
_refine_ls_wR_factor_ref 0.1548
_reflns_Friedel_coverage 0.098
_reflns_Friedel_fraction_full 0.102
_reflns_Friedel_fraction_max 0.093
_reflns_number_gt 2471
_reflns_number_total 2716
_reflns_threshold_expression 'I > 2\s(I)'
_cod_data_source_file d1ce00910a2.cif
_cod_data_source_block 3_a
_cod_depositor_comments 'Adding full bibliography for 7243362--7243364.cif.'
_cod_original_cell_volume 1306.6(4)
_cod_original_sg_symbol_H-M 'P c'
_cod_original_formula_sum 'B12 H8 Cs5 Li O25'
_cod_database_code 7243363
_shelx_shelxl_version_number 2018/3
_shelx_space_group_comment
;
The symmetry employed for this shelxl refinement is uniquely defined
by the following loop, which should always be used as a source of
symmetry information in preference to the above space-group names.
They are only intended as comments.
;
_shelx_estimated_absorpt_t_min 0.721
_shelx_estimated_absorpt_t_max 0.767

loop_
_space_group_symop_operation_xyz
'x, y, z'
'x, -y, z+1/2'

loop_
_atom_site_label
_atom_site_type_symbol
_atom_site_fract_x
_atom_site_fract_y
_atom_site_fract_z
_atom_site_U_iso_or_equiv
_atom_site_adp_type
_atom_site_occupancy
_atom_site_site_symmetry_order
_atom_site_calc_flag
_atom_site_refinement_flags_posn
_atom_site_refinement_flags_adp
_atom_site_refinement_flags_occupancy
_atom_site_disorder_assembly
_atom_site_disorder_group
Li Li 0.416(6) 0.750(5) 0.162(4) 0.019(8) Uani 1 1 d . U . . .
Cs1 Cs 0.3586(2) 0.19457(18) -0.00594(17) 0.0360(6) Uani 1 1 d . U . . .
Cs2 Cs 0.8651(3) 0.0768(3) 0.0179(2) 0.0629(9) Uani 1 1 d . . . . .
Cs3 Cs 0.9097(3) 0.6244(2) -0.1827(2) 0.0382(6) Uani 0.9 1 d . U P . .
Cs4 Cs 0.4532(2) 0.31282(18) 0.31832(16) 0.0318(5) Uani 1 1 d . U . . .
Cs5 Cs 0.9641(3) 0.7234(2) 0.2266(2) 0.0448(6) Uani 1 1 d . U . . .
B1 B 0.218(4) 0.902(3) 0.101(2) 0.014(6) Uani 1 1 d . U . . .
B2 B 0.179(3) 1.029(3) 0.255(2) 0.009(5) Uani 1 1 d . U . . .
B3 B 0.429(3) 0.974(3) 0.228(2) 0.009(6) Uani 1 1 d . U . . .
B4 B 0.687(3) 1.026(3) 0.248(3) 0.015(6) Uani 1 1 d . U . . .
B5 B 0.621(3) 0.814(3) 0.289(2) 0.013(6) Uani 1 1 d . U . . .
B6 B 0.683(4) 0.629(4) 0.400(3) 0.024(7) Uani 1 1 d . U . . .
B7 B 0.598(3) 0.593(3) 0.215(2) 0.011(6) Uani 1 1 d . U . . .
B8 B 0.642(3) 0.465(3) 0.063(2) 0.013(6) Uani 1 1 d . U . . .
B9 B 0.392(4) 0.526(3) 0.087(3) 0.019(7) Uani 1 1 d . U . . .
B10 B 0.133(3) 0.467(3) 0.071(3) 0.013(6) Uani 1 1 d . U . . .
B11 B 0.200(3) 0.687(3) 0.026(2) 0.009(6) Uani 1 1 d . U . . .
B12 B 0.139(4) 0.866(4) -0.085(3) 0.020(7) Uani 1 1 d . U . . .
O1 O 0.118(2) 0.967(2) 0.1713(16) 0.023(5) Uani 1 1 d . U . . .
O2 O 0.366(2) 0.9461(17) 0.1202(15) 0.017(4) Uani 1 1 d . U . . .
O3 O 0.085(2) 1.0838(18) 0.3174(15) 0.015(4) Uani 1 1 d . . . . .
O4 O 0.325(2) 1.0398(18) 0.2827(16) 0.018(4) Uani 1 1 d . U . . .
O5 O 0.472(2) 0.866(2) 0.2845(16) 0.023(5) Uani 1 1 d . U . . .
O6 O 0.548(2) 1.0587(18) 0.2183(16) 0.018(4) Uani 1 1 d . U . . .
O7 O 0.791(2) 1.1143(18) 0.2435(18) 0.025(5) Uani 1 1 d . . . . .
H7 H 0.878139 1.101541 0.244102 0.030 Uiso 1 1 d R U . . .
O8 O 0.730(2) 0.917(2) 0.2782(17) 0.026(5) Uani 1 1 d . . . . .
O9 O 0.660(2) 0.7573(19) 0.3912(14) 0.019(4) Uani 1 1 d . U . . .
O10 O 0.627(2) 0.7274(18) 0.2057(13) 0.015(4) Uani 1 1 d . U . . .
O11 O 0.733(2) 0.5912(18) 0.5000(15) 0.017(4) Uani 1 1 d . U . . .
O12 O 0.654(2) 0.5553(17) 0.3250(14) 0.015(4) Uani 1 1 d . . . . .
O13 O 0.699(2) 0.5279(19) 0.1485(15) 0.021(4) Uani 1 1 d . U . . .
O14 O 0.455(2) 0.5611(17) 0.1935(14) 0.015(4) Uani 1 1 d . U . . .
O15 O 0.497(2) 0.4554(18) 0.0357(15) 0.017(4) Uani 1 1 d . U . . .
O16 O 0.268(2) 0.437(2) 0.0978(16) 0.023(5) Uani 1 1 d . U . . .
O17 O 0.344(2) 0.6309(19) 0.0262(16) 0.018(4) Uani 1 1 d . U . . .
O18 O 0.030(3) 0.380(2) 0.070(2) 0.038(6) Uani 1 1 d . U . . .
H18 H -0.048490 0.393957 0.037307 0.046 Uiso 1 1 d R U . . .
O19 O 0.088(2) 0.5926(17) 0.0353(15) 0.018(4) Uani 1 1 d . . . . .
O20 O 0.164(2) 0.747(2) -0.0778(15) 0.022(5) Uani 1 1 d . U . . .
O21 O 0.196(2) 0.7752(18) 0.1107(15) 0.020(4) Uani 1 1 d . U . . .
O22 O 0.158(2) 0.9535(19) -0.0056(15) 0.019(4) Uani 1 1 d . U . . .
O23 O 0.746(4) 0.755(3) -0.001(3) 0.014(5) Uani 0.5 1 d D U P . .
H23A H 0.666516 0.776750 -0.037827 0.017 Uiso 0.5 1 d DR U P . .
O24 O 0.547(3) 0.057(2) 0.475(2) 0.050(8) Uani 1 1 d . . . . .
H24C H 0.495302 0.057367 0.525422 0.060 Uiso 1 1 d R U . . .
H24D H 0.490683 0.052787 0.419284 0.060 Uiso 1 1 d R U . . .
O25 O 0.242(3) 0.565(3) 0.337(2) 0.053(8) Uani 1 1 d . . . . .
H25A H 0.318071 0.549897 0.377448 0.064 Uiso 1 1 d R U . . .
Cs3A Cs 0.976(3) 0.546(3) -0.197(2) 0.054(8) Uani 0.1 1 d . . P . .
O23A O 0.841(4) 0.764(3) 0.078(3) 0.014(5) Uani 0.5 1 d D U P . .
H23B H 0.788012 0.749017 0.021122 0.017 Uiso 1 1 d DR U . . .

loop_
_atom_site_aniso_label
_atom_site_aniso_U_11
_atom_site_aniso_U_22
_atom_site_aniso_U_33
_atom_site_aniso_U_23
_atom_site_aniso_U_13
_atom_site_aniso_U_12
Li 0.018(12) 0.016(11) 0.022(12) 0.002(9) -0.001(9) 0.002(9)
Cs1 0.0533(14) 0.0200(9) 0.0375(12) -0.0034(9) 0.0173(11) -0.0035(11)
Cs2 0.0531(16) 0.108(3) 0.0262(12) 0.0095(14) -0.0021(11) 0.0417(18)
Cs3 0.0366(13) 0.0289(12) 0.0449(14) 0.0021(11) -0.0135(11) -0.0067(12)
Cs4 0.0429(12) 0.0229(9) 0.0312(11) -0.0010(9) 0.0124(9) -0.0022(9)
Cs5 0.0379(12) 0.0384(12) 0.0622(16) 0.0060(12) 0.0238(11) -0.0011(11)
B1 0.015(8) 0.014(8) 0.014(8) -0.002(5) 0.005(5) 0.000(5)
B2 0.009(7) 0.006(7) 0.010(7) 0.002(5) -0.001(5) -0.002(5)
B3 0.009(7) 0.011(7) 0.009(7) -0.002(5) -0.001(5) 0.001(5)
B4 0.013(10) 0.015(10) 0.016(10) 0.000(8) 0.001(8) 0.006(8)
B5 0.014(10) 0.012(10) 0.013(10) -0.004(8) -0.001(8) 0.000(8)
B6 0.019(11) 0.028(11) 0.022(11) 0.000(9) -0.004(9) -0.004(9)
B7 0.014(7) 0.011(7) 0.010(7) -0.001(5) 0.001(5) 0.001(5)
B8 0.016(10) 0.010(9) 0.012(9) 0.005(8) -0.001(8) 0.002(8)
B9 0.020(10) 0.016(10) 0.023(11) -0.001(9) 0.006(8) -0.009(9)
B10 0.011(9) 0.011(9) 0.018(10) -0.001(8) 0.006(8) 0.002(8)
B11 0.010(7) 0.007(7) 0.009(7) -0.002(5) 0.000(5) -0.002(5)
B12 0.018(10) 0.025(11) 0.016(10) 0.003(9) -0.001(8) 0.005(9)
O1 0.022(8) 0.028(8) 0.017(8) -0.008(7) 0.002(7) 0.002(7)
O2 0.025(8) 0.015(7) 0.010(7) 0.005(6) 0.000(6) -0.004(7)
O3 0.014(9) 0.019(10) 0.012(9) 0.004(8) 0.000(7) -0.003(8)
O4 0.013(8) 0.017(8) 0.023(8) -0.007(7) -0.002(6) -0.001(7)
O5 0.017(8) 0.031(8) 0.019(8) 0.012(7) -0.003(6) 0.001(7)
O6 0.018(8) 0.014(8) 0.021(8) 0.003(7) 0.000(6) -0.003(7)
O7 0.012(10) 0.016(10) 0.047(13) -0.003(10) 0.002(9) 0.005(9)
O8 0.025(12) 0.028(12) 0.025(12) 0.002(10) 0.003(9) 0.000(10)
O9 0.018(8) 0.025(8) 0.014(7) -0.005(7) 0.005(7) 0.009(7)
O10 0.020(8) 0.017(7) 0.007(7) 0.000(6) 0.006(6) -0.005(7)
O11 0.015(6) 0.019(6) 0.017(6) 0.006(5) -0.001(5) 0.003(5)
O12 0.027(11) 0.005(9) 0.012(9) 0.001(7) -0.003(8) -0.002(8)
O13 0.025(8) 0.024(8) 0.012(8) -0.003(7) -0.005(7) -0.005(7)
O14 0.018(8) 0.014(7) 0.014(7) -0.002(6) 0.002(6) -0.005(7)
O15 0.016(6) 0.015(6) 0.019(6) -0.006(5) 0.002(5) 0.000(5)
O16 0.016(8) 0.028(8) 0.023(8) -0.001(7) -0.003(7) -0.006(7)
O17 0.018(6) 0.019(6) 0.017(6) 0.007(5) 0.002(5) 0.002(5)
O18 0.036(10) 0.034(9) 0.045(10) 0.013(8) 0.005(8) -0.022(8)
O19 0.021(11) 0.012(9) 0.019(10) -0.001(8) -0.003(8) -0.005(9)
O20 0.025(8) 0.028(8) 0.011(7) -0.003(7) -0.003(7) 0.008(7)
O21 0.029(8) 0.017(7) 0.012(7) -0.002(7) 0.000(7) -0.010(7)
O22 0.022(8) 0.026(8) 0.011(7) -0.003(7) 0.003(7) -0.009(7)
O23 0.011(8) 0.014(8) 0.018(8) 0.003(7) 0.003(6) 0.004(7)
O24 0.08(2) 0.042(15) 0.037(15) -0.021(13) 0.036(15) -0.020(15)
O25 0.060(19) 0.08(2) 0.025(13) 0.005(14) 0.007(12) 0.034(17)
Cs3A 0.068(19) 0.053(16) 0.043(15) -0.025(13) 0.015(13) -0.038(16)
O23A 0.011(8) 0.014(8) 0.018(8) 0.003(7) 0.003(6) 0.004(7)

loop_
_atom_type_symbol
_atom_type_description
_atom_type_scat_dispersion_real
_atom_type_scat_dispersion_imag
_atom_type_scat_source
H H 0.0000 0.0000 'International Tables Vol C Tables 4.2.6.8 and 6.1.1.4'
B B 0.0013 0.0007 'International Tables Vol C Tables 4.2.6.8 and 6.1.1.4'
Cs Cs -0.3680 2.1192 'International Tables Vol C Tables 4.2.6.8 and 6.1.1.4'
Li Li -0.0003 0.0001 'International Tables Vol C Tables 4.2.6.8 and 6.1.1.4'
O O 0.0106 0.0060 'International Tables Vol C Tables 4.2.6.8 and 6.1.1.4'

loop_
_geom_angle_atom_site_label_1
_geom_angle_atom_site_label_2
_geom_angle_atom_site_label_3
_geom_angle
_geom_angle_site_symmetry_1
_geom_angle_site_symmetry_3
_geom_angle_publ_flag
O10 Li O5 72.3(19) . . ?
O10 Li O21 178(3) . . ?
O5 Li O21 109(3) . . ?
O10 Li O14 71.6(18) . . ?
O5 Li O14 115(3) . . ?
O21 Li O14 109(2) . . ?
O10 Li O17 111(3) . . ?
O5 Li O17 177(3) . . ?
O21 Li O17 68.0(17) . . ?
O14 Li O17 67.8(17) . . ?
O10 Li O2 111(2) . . ?
O5 Li O2 68.4(17) . . ?
O21 Li O2 68.0(17) . . ?
O14 Li O2 176(3) . . ?
O17 Li O2 109(2) . . ?
O10 Li B7 37.6(13) . . ?
O5 Li B7 96(2) . . ?
O21 Li B7 143(3) . . ?
O14 Li B7 34.1(11) . . ?
O17 Li B7 88(2) . . ?
O2 Li B7 148(3) . . ?
O10 Li B5 35.4(12) . . ?
O5 Li B5 36.9(12) . . ?
O21 Li B5 146(3) . . ?
O14 Li B5 92(2) . . ?
O17 Li B5 146(3) . . ?
O2 Li B5 91(2) . . ?
B7 Li B5 63.4(16) . . ?
O10 Li B1 146(3) . . ?
O5 Li B1 87(2) . . ?
O21 Li B1 33.5(12) . . ?
O14 Li B1 143(3) . . ?
O17 Li B1 89.0(19) . . ?
O2 Li B1 34.7(11) . . ?
B7 Li B1 176(3) . . ?
B5 Li B1 120(2) . . ?
O10 Li B3 91(2) . . ?
O5 Li B3 33.2(12) . . ?
O21 Li B3 89(2) . . ?
O14 Li B3 148(3) . . ?
O17 Li B3 144(2) . . ?
O2 Li B3 35.2(11) . . ?
B7 Li B3 124(2) . . ?
B5 Li B3 60.5(15) . . ?
B1 Li B3 59.7(15) . . ?
O10 Li B11 145(3) . . ?
O5 Li B11 143(3) . . ?
O21 Li B11 33.9(12) . . ?
O14 Li B11 89(2) . . ?
O17 Li B11 34.1(11) . . ?
O2 Li B11 87.7(18) . . ?
B7 Li B11 118(2) . . ?
B5 Li B11 179(3) . . ?
B1 Li B11 58.8(15) . . ?
B3 Li B11 118(2) . . ?
O10 Li B9 92(2) . . ?
O5 Li B9 150(3) . . ?
O21 Li B9 88(2) . . ?
O14 Li B9 34.7(12) . . ?
O17 Li B9 33.2(12) . . ?
O2 Li B9 142(3) . . ?
B7 Li B9 59.1(15) . . ?
B5 Li B9 123(2) . . ?
B1 Li B9 117(2) . . ?
B3 Li B9 177(3) . . ?
B11 Li B9 58.5(15) . . ?
O5 Cs1 O16 133.9(6) 2_564 . ?
O5 Cs1 O15 99.8(5) 2_564 . ?
O16 Cs1 O15 44.5(5) . . ?
O5 Cs1 O2 106.6(6) 2_564 1_545 ?
O16 Cs1 O2 119.3(5) . 1_545 ?
O15 Cs1 O2 134.3(5) . 1_545 ?
O5 Cs1 O22 94.7(5) 2_564 1_545 ?
O16 Cs1 O22 120.3(5) . 1_545 ?
O15 Cs1 O22 164.5(5) . 1_545 ?
O2 Cs1 O22 44.1(5) 1_545 1_545 ?
O5 Cs1 O24 61.3(6) 2_564 2_554 ?
O16 Cs1 O24 155.6(7) . 2_554 ?
O15 Cs1 O24 123.7(6) . 2_554 ?
O2 Cs1 O24 48.9(5) 1_545 2_554 ?
O22 Cs1 O24 68.6(6) 1_545 2_554 ?
O5 Cs1 O9 44.4(5) 2_564 2_564 ?
O16 Cs1 O9 108.9(5) . 2_564 ?
O15 Cs1 O9 64.7(5) . 2_564 ?
O2 Cs1 O9 112.2(5) 1_545 2_564 ?
O22 Cs1 O9 130.8(5) 1_545 2_564 ?
O24 Cs1 O9 67.3(6) 2_554 2_564 ?
O5 Cs1 O25 75.8(6) 2_564 2_564 ?
O16 Cs1 O25 61.9(6) . 2_564 ?
O15 Cs1 O25 60.7(6) . 2_564 ?
O2 Cs1 O25 162.0(6) 1_545 2_564 ?
O22 Cs1 O25 118.4(6) 1_545 2_564 ?
O24 Cs1 O25 137.1(7) 2_554 2_564 ?
O9 Cs1 O25 82.3(6) 2_564 2_564 ?
O5 Cs1 O6 116.5(5) 2_564 1_545 ?
O16 Cs1 O6 97.4(5) . 1_545 ?
O15 Cs1 O6 94.3(5) . 1_545 ?
O2 Cs1 O6 40.5(5) 1_545 1_545 ?
O22 Cs1 O6 84.1(5) 1_545 1_545 ?
O24 Cs1 O6 59.5(6) 2_554 1_545 ?
O9 Cs1 O6 91.8(5) 2_564 1_545 ?
O25 Cs1 O6 154.5(5) 2_564 1_545 ?
O5 Cs1 O4 38.5(5) 2_564 2_564 ?
O16 Cs1 O4 152.9(5) . 2_564 ?
O15 Cs1 O4 138.0(5) . 2_564 ?
O2 Cs1 O4 78.2(5) 1_545 2_564 ?
O22 Cs1 O4 56.2(5) 1_545 2_564 ?
O24 Cs1 O4 51.5(6) 2_554 2_564 ?
O9 Cs1 O4 79.4(5) 2_564 2_564 ?
O25 Cs1 O4 94.9(5) 2_564 2_564 ?
O6 Cs1 O4 108.3(4) 1_545 2_564 ?
O5 Cs1 B1 108.2(6) 2_564 1_545 ?
O16 Cs1 B1 115.7(6) . 1_545 ?
O15 Cs1 B1 148.5(6) . 1_545 ?
O2 Cs1 B1 22.1(6) 1_545 1_545 ?
O22 Cs1 B1 23.9(6) 1_545 1_545 ?
O24 Cs1 B1 62.1(6) 2_554 1_545 ?
O9 Cs1 B1 129.3(6) 2_564 1_545 ?
O25 Cs1 B1 139.9(7) 2_564 1_545 ?
O6 Cs1 B1 60.5(6) 1_545 1_545 ?
O4 Cs1 B1 72.0(6) 2_564 1_545 ?
O5 Cs1 B9 117.2(7) 2_564 . ?
O16 Cs1 B9 22.7(6) . . ?
O15 Cs1 B9 21.8(6) . . ?
O2 Cs1 B9 130.4(6) 1_545 . ?
O22 Cs1 B9 142.9(6) 1_545 . ?
O24 Cs1 B9 142.2(8) 2_554 . ?
O9 Cs1 B9 86.3(6) 2_564 . ?
O25 Cs1 B9 58.4(7) 2_564 . ?
O6 Cs1 B9 96.6(6) 1_545 . ?
O4 Cs1 B9 151.4(6) 2_564 . ?
B1 Cs1 B9 134.6(7) 1_545 . ?
O9 Cs2 O22 136.5(5) 2_564 1_645 ?
O9 Cs2 O7 104.3(5) 2_564 1_545 ?
O22 Cs2 O7 116.1(5) 1_645 1_545 ?
O9 Cs2 O1 165.0(6) 2_564 1_645 ?
O22 Cs2 O1 44.8(5) 1_645 1_645 ?
O7 Cs2 O1 71.3(5) 1_545 1_645 ?
O9 Cs2 O8 45.3(5) 2_564 2_564 ?
O22 Cs2 O8 99.7(5) 1_645 2_564 ?
O7 Cs2 O8 143.4(5) 1_545 2_564 ?
O1 Cs2 O8 143.6(5) 1_645 2_564 ?
O9 Cs2 O24 70.5(6) 2_564 2_554 ?
O22 Cs2 O24 125.5(6) 1_645 2_554 ?
O7 Cs2 O24 85.9(6) 1_545 2_554 ?
O1 Cs2 O24 122.4(6) 1_645 2_554 ?
O8 Cs2 O24 66.3(6) 2_564 2_554 ?
O9 Cs2 O23A 131.1(7) 2_564 1_545 ?
O22 Cs2 O23A 71.3(7) 1_645 1_545 ?
O7 Cs2 O23A 83.8(7) 1_545 1_545 ?
O1 Cs2 O23A 63.5(7) 1_645 1_545 ?
O8 Cs2 O23A 102.0(8) 2_564 1_545 ?
O24 Cs2 O23A 61.9(8) 2_554 1_545 ?
O9 Cs2 B4 103.0(6) 2_564 1_545 ?
O22 Cs2 B4 120.5(6) 1_645 1_545 ?
O7 Cs2 B4 21.9(6) 1_545 1_545 ?
O1 Cs2 B4 78.4(6) 1_645 1_545 ?
O8 Cs2 B4 129.3(6) 2_564 1_545 ?
O24 Cs2 B4 65.5(7) 2_554 1_545 ?
O23A Cs2 B4 67.8(8) 1_545 1_545 ?
O9 Cs2 O18 77.8(6) 2_564 1_655 ?
O22 Cs2 O18 92.9(6) 1_645 1_655 ?
O7 Cs2 O18 80.8(5) 1_545 1_655 ?
O1 Cs2 O18 87.3(6) 1_645 1_655 ?
O8 Cs2 O18 105.7(6) 2_564 1_655 ?
O24 Cs2 O18 141.2(6) 2_554 1_655 ?
O23A Cs2 O18 150.1(8) 1_545 1_655 ?
B4 Cs2 O18 101.9(6) 1_545 1_655 ?
O9 Cs2 O23 111.6(7) 2_564 1_545 ?
O22 Cs2 O23 81.1(7) 1_645 1_545 ?
O7 Cs2 O23 95.2(7) 1_545 1_545 ?
O1 Cs2 O23 83.3(7) 1_645 1_545 ?
O8 Cs2 O23 82.7(7) 2_564 1_545 ?
O24 Cs2 O23 46.1(7) 2_554 1_545 ?
O23A Cs2 O23 20.4(8) 1_545 1_545 ?
B4 Cs2 O23 75.3(7) 1_545 1_545 ?
O18 Cs2 O23 170.5(7) 1_655 1_545 ?
O9 Cs2 B5 22.0(6) 2_564 2_564 ?
O22 Cs2 B5 121.7(6) 1_645 2_564 ?
O7 Cs2 B5 122.2(6) 1_545 2_564 ?
O1 Cs2 B5 166.5(7) 1_645 2_564 ?
O8 Cs2 B5 23.8(6) 2_564 2_564 ?
O24 Cs2 B5 63.2(6) 2_554 2_564 ?
O23A Cs2 B5 115.9(8) 1_545 2_564 ?
B4 Cs2 B5 114.5(7) 1_545 2_564 ?
O18 Cs2 B5 93.9(6) 1_655 2_564 ?
O23 Cs2 B5 95.5(7) 1_545 2_564 ?
O9 Cs2 B12 125.8(7) 2_564 1_645 ?
O22 Cs2 B12 20.4(6) 1_645 1_645 ?
O7 Cs2 B12 129.8(6) 1_545 1_645 ?
O1 Cs2 B12 60.6(6) 1_645 1_645 ?
O8 Cs2 B12 83.0(6) 2_564 1_645 ?
O24 Cs2 B12 107.7(7) 2_554 1_645 ?
O23A Cs2 B12 63.5(8) 1_545 1_645 ?
B4 Cs2 B12 126.1(7) 1_545 1_645 ?
O18 Cs2 B12 108.8(7) 1_655 1_645 ?
O23 Cs2 B12 67.2(8) 1_545 1_645 ?
B5 Cs2 B12 106.5(7) 2_564 1_645 ?
Cs3A Cs3 O20 89.3(14) . 1_655 ?
Cs3A Cs3 O12 88.2(13) . 2_564 ?
O20 Cs3 O12 149.4(5) 1_655 2_564 ?
Cs3A Cs3 O19 79.4(15) . 1_655 ?
O20 Cs3 O19 46.2(5) 1_655 1_655 ?
O12 Cs3 O19 103.5(5) 2_564 1_655 ?
Cs3A Cs3 O7 147.3(15) . 2_574 ?
O20 Cs3 O7 88.4(6) 1_655 2_574 ?
O12 Cs3 O7 109.5(5) 2_564 2_574 ?
O19 Cs3 O7 120.3(5) 1_655 2_574 ?
Cs3A Cs3 O13 78.2(14) . 2_564 ?
O20 Cs3 O13 161.8(6) 1_655 2_564 ?
O12 Cs3 O13 44.5(5) 2_564 2_564 ?
O19 Cs3 O13 141.0(5) 1_655 2_564 ?
O7 Cs3 O13 95.1(5) 2_574 2_564 ?
Cs3A Cs3 O23 142.1(16) . . ?
O20 Cs3 O23 83.3(7) 1_655 . ?
O12 Cs3 O23 80.2(7) 2_564 . ?
O19 Cs3 O23 68.7(7) 1_655 . ?
O7 Cs3 O23 69.8(7) 2_574 . ?
O13 Cs3 O23 114.6(7) 2_564 . ?
Cs3A Cs3 O18 65.3(16) . 2_664 ?
O20 Cs3 O18 96.3(6) 1_655 2_664 ?
O12 Cs3 O18 110.2(6) 2_564 2_664 ?
O19 Cs3 O18 129.3(6) 1_655 2_664 ?
O7 Cs3 O18 82.5(6) 2_574 2_664 ?
O13 Cs3 O18 66.6(6) 2_564 2_664 ?
O23 Cs3 O18 152.3(7) . 2_664 ?
Cs3A Cs3 B12 108.2(14) . 1_655 ?
O20 Cs3 B12 21.0(7) 1_655 1_655 ?
O12 Cs3 B12 153.6(7) 2_564 1_655 ?
O19 Cs3 B12 61.2(7) 1_655 1_655 ?
O7 Cs3 B12 67.5(7) 2_574 1_655 ?
O13 Cs3 B12 157.3(7) 2_564 1_655 ?
O23 Cs3 B12 74.3(9) . 1_655 ?
O18 Cs3 B12 95.6(7) 2_664 1_655 ?
Cs3A Cs3 O3 115.3(13) . 2_674 ?
O20 Cs3 O3 41.2(5) 1_655 2_674 ?
O12 Cs3 O3 156.5(5) 2_564 2_674 ?
O19 Cs3 O3 84.3(5) 1_655 2_674 ?
O7 Cs3 O3 49.1(5) 2_574 2_674 ?
O13 Cs3 O3 134.3(5) 2_564 2_674 ?
O23 Cs3 O3 82.2(7) . 2_674 ?
O18 Cs3 O3 79.6(5) 2_664 2_674 ?
B12 Cs3 O3 23.1(6) 1_655 2_674 ?
Cs3A Cs3 B11 83.5(15) . 1_655 ?
O20 Cs3 B11 22.9(6) 1_655 1_655 ?
O12 Cs3 B11 126.7(6) 2_564 1_655 ?
O19 Cs3 B11 23.3(6) 1_655 1_655 ?
O7 Cs3 B11 105.2(6) 2_574 1_655 ?
O13 Cs3 B11 159.6(6) 2_564 1_655 ?
O23 Cs3 B11 75.5(8) . 1_655 ?
O18 Cs3 B11 113.3(7) 2_664 1_655 ?
B12 Cs3 B11 39.8(7) 1_655 1_655 ?
O3 Cs3 B11 62.4(5) 2_674 1_655 ?
Cs3A Cs3 B6 79.9(14) . 2_564 ?
O20 Cs3 B6 131.4(7) 1_655 2_564 ?
O12 Cs3 B6 18.9(6) 2_564 2_564 ?
O19 Cs3 B6 85.2(6) 1_655 2_564 ?
O7 Cs3 B6 124.4(7) 2_574 2_564 ?
O13 Cs3 B6 59.6(7) 2_564 2_564 ?
O23 Cs3 B6 77.6(9) . 2_564 ?
O18 Cs3 B6 120.4(7) 2_664 2_564 ?
B12 Cs3 B6 142.2(9) 1_655 2_564 ?
O3 Cs3 B6 159.6(7) 2_674 2_564 ?
B11 Cs3 B6 108.5(7) 1_655 2_564 ?
Cs3A Cs3 H23B 136.1 . . ?
O20 Cs3 H23B 76.7 1_655 . ?
O12 Cs3 H23B 84.2 2_564 . ?
O19 Cs3 H23B 60.8 1_655 . ?
O7 Cs3 H23B 74.6 2_574 . ?
O13 Cs3 H23B 121.4 2_564 . ?
O23 Cs3 H23B 8.1 . . ?
O18 Cs3 H23B 156.2 2_664 . ?
B12 Cs3 H23B 69.6 1_655 . ?
O3 Cs3 H23B 80.3 2_674 . ?
B11 Cs3 H23B 67.5 1_655 . ?
B6 Cs3 H23B 79.2 2_564 . ?
O17 Cs4 O14 107.9(5) 2_565 . ?
O17 Cs4 O20 44.8(5) 2_565 2_565 ?
O14 Cs4 O20 116.3(5) . 2_565 ?
O17 Cs4 O4 99.1(5) 2_565 1_545 ?
O14 Cs4 O4 137.7(5) . 1_545 ?
O20 Cs4 O4 63.8(5) 2_565 1_545 ?
O17 Cs4 O6 131.5(5) 2_565 1_545 ?
O14 Cs4 O6 120.6(5) . 1_545 ?
O20 Cs4 O6 106.2(5) 2_565 1_545 ?
O4 Cs4 O6 42.6(5) 1_545 1_545 ?
O17 Cs4 O12 93.5(5) 2_565 . ?
O14 Cs4 O12 43.8(5) . . ?
O20 Cs4 O12 131.6(5) 2_565 . ?
O4 Cs4 O12 164.4(5) 1_545 . ?
O6 Cs4 O12 121.8(5) 1_545 . ?
O17 Cs4 O25 61.5(6) 2_565 . ?
O14 Cs4 O25 51.9(6) . . ?
O20 Cs4 O25 67.2(7) 2_565 . ?
O4 Cs4 O25 123.1(7) 1_545 . ?
O6 Cs4 O25 155.3(6) 1_545 . ?
O12 Cs4 O25 71.2(7) . . ?
O17 Cs4 O16 118.2(5) 2_565 . ?
O14 Cs4 O16 42.8(5) . . ?
O20 Cs4 O16 93.7(5) 2_565 . ?
O4 Cs4 O16 95.7(5) 1_545 . ?
O6 Cs4 O16 97.7(5) 1_545 . ?
O12 Cs4 O16 86.4(5) . . ?
O25 Cs4 O16 60.4(6) . . ?
O17 Cs4 O23 75.8(7) 2_565 2_565 ?
O14 Cs4 O23 118.9(7) . 2_565 ?
O20 Cs4 O23 107.6(7) 2_565 2_565 ?
O4 Cs4 O23 98.8(7) 1_545 2_565 ?
O6 Cs4 O23 82.0(7) 1_545 2_565 ?
O12 Cs4 O23 75.4(6) . 2_565 ?
O25 Cs4 O23 122.6(8) . 2_565 ?
O16 Cs4 O23 157.9(7) . 2_565 ?
O17 Cs4 O24 74.2(6) 2_565 . ?
O14 Cs4 O24 164.8(6) . . ?
O20 Cs4 O24 76.2(6) 2_565 . ?
O4 Cs4 O24 54.3(6) 1_545 . ?
O6 Cs4 O24 59.6(5) 1_545 . ?
O12 Cs4 O24 121.7(6) . . ?
O25 Cs4 O24 134.9(7) . . ?
O16 Cs4 O24 149.9(6) . . ?
O23 Cs4 O24 46.4(7) 2_565 . ?
O17 Cs4 B7 109.4(6) 2_565 . ?
O14 Cs4 B7 21.8(6) . . ?
O20 Cs4 B7 133.3(6) 2_565 . ?
O4 Cs4 B7 149.8(6) 1_545 . ?
O6 Cs4 B7 115.9(6) 1_545 . ?
O12 Cs4 B7 24.7(6) . . ?
O25 Cs4 B7 66.1(7) . . ?
O16 Cs4 B7 62.4(6) . . ?
O23 Cs4 B7 97.7(8) 2_565 . ?
O24 Cs4 B7 143.0(7) . . ?
O17 Cs4 O15 39.0(5) 2_565 2_565 ?
O14 Cs4 O15 79.0(5) . 2_565 ?
O20 Cs4 O15 81.1(5) 2_565 2_565 ?
O4 Cs4 O15 137.1(5) 1_545 2_565 ?
O6 Cs4 O15 149.7(5) 1_545 2_565 ?
O12 Cs4 O15 54.6(5) . 2_565 ?
O25 Cs4 O15 54.8(6) . 2_565 ?
O16 Cs4 O15 111.3(5) . 2_565 ?
O23 Cs4 O15 67.8(6) 2_565 2_565 ?
O24 Cs4 O15 95.3(5) . 2_565 ?
B7 Cs4 O15 72.9(5) . 2_565 ?
O17 Cs4 H24D 80.9 2_565 . ?
O14 Cs4 H24D 170.5 . . ?
O20 Cs4 H24D 72.6 2_565 . ?
O4 Cs4 H24D 41.2 1_545 . ?
O6 Cs4 H24D 50.9 1_545 . ?
O12 Cs4 H24D 133.7 . . ?
O25 Cs4 H24D 137.6 . . ?
O16 Cs4 H24D 136.6 . . ?
O23 Cs4 H24D 58.6 2_565 . ?
O24 Cs4 H24D 13.2 . . ?
B7 Cs4 H24D 152.0 . . ?
O15 Cs4 H24D 106.9 2_565 . ?
O17 Cs4 H25A 54.0 2_565 . ?
O14 Cs4 H25A 54.8 . . ?
O20 Cs4 H25A 70.8 2_565 . ?
O4 Cs4 H25A 132.0 1_545 . ?
O6 Cs4 H25A 168.8 1_545 . ?
O12 Cs4 H25A 63.3 . . ?
O25 Cs4 H25A 13.5 . . ?
O16 Cs4 H25A 72.1 . . ?
O23 Cs4 H25A 109.1 2_565 . ?
O24 Cs4 H25A 128.0 . . ?
B7 Cs4 H25A 64.0 . . ?
O15 Cs4 H25A 41.4 2_565 . ?
H24D Cs4 H25A 134.4 . . ?
O17 Cs4 H23A 75.8(8) 2_565 2_565 ?
O14 Cs4 H23A 127.5(8) . 2_565 ?
O20 Cs4 H23A 102.6(8) 2_565 2_565 ?
O4 Cs4 H23A 90.0(8) 1_545 2_565 ?
O6 Cs4 H23A 76.2(8) 1_545 2_565 ?
O12 Cs4 H23A 84.1(8) . 2_565 ?
O25 Cs4 H23A 128.0(9) . 2_565 ?
O16 Cs4 H23A 163.6(8) . 2_565 ?
O23 Cs4 H23A 8.81(18) 2_565 2_565 ?
O24 Cs4 H23A 37.6(9) . 2_565 ?
B7 Cs4 H23A 106.1(9) . 2_565 ?
O15 Cs4 H23A 73.5(8) 2_565 2_565 ?
H24D Cs4 H23A 49.8 . 2_565 ?
H25A Cs4 H23A 114.8 . 2_565 ?
O23A Cs5 O21 80.9(10) . 1_655 ?
O23A Cs5 Cs3A 118.3(11) . 2_565 ?
O21 Cs5 Cs3A 110.9(7) 1_655 2_565 ?
O23A Cs5 O10 59.7(10) . . ?
O21 Cs5 O10 140.4(6) 1_655 . ?
Cs3A Cs5 O10 92.4(7) 2_565 . ?
O23A Cs5 O1 80.3(10) . 1_655 ?
O21 Cs5 O1 46.6(6) 1_655 1_655 ?
Cs3A Cs5 O1 150.8(7) 2_565 1_655 ?
O10 Cs5 O1 116.7(5) . 1_655 ?
O23A Cs5 O8 75.3(10) . . ?
O21 Cs5 O8 124.6(6) 1_655 . ?
Cs3A Cs5 O8 124.5(7) 2_565 . ?
O10 Cs5 O8 45.3(5) . . ?
O1 Cs5 O8 80.2(6) 1_655 . ?
O23A Cs5 O19 66.3(10) . 1_655 ?
O21 Cs5 O19 46.2(5) 1_655 1_655 ?
Cs3A Cs5 O19 79.8(6) 2_565 1_655 ?
O10 Cs5 O19 112.6(5) . 1_655 ?
O1 Cs5 O19 89.1(5) 1_655 1_655 ?
O8 Cs5 O19 141.3(6) . 1_655 ?
O23A Cs5 O25 143.3(10) . 1_655 ?
O21 Cs5 O25 74.3(6) 1_655 1_655 ?
Cs3A Cs5 O25 50.7(9) 2_565 1_655 ?
O10 Cs5 O25 141.0(7) . 1_655 ?
O1 Cs5 O25 100.6(7) 1_655 1_655 ?
O8 Cs5 O25 141.3(6) . 1_655 ?
O19 Cs5 O25 77.0(6) 1_655 1_655 ?
O23A Cs5 O13 63.9(10) . . ?
O21 Cs5 O13 123.2(5) 1_655 . ?
Cs3A Cs5 O13 59.5(7) 2_565 . ?
O10 Cs5 O13 43.8(5) . . ?
O1 Cs5 O13 144.3(6) 1_655 . ?
O8 Cs5 O13 89.1(6) . . ?
O19 Cs5 O13 78.2(5) 1_655 . ?
O25 Cs5 O13 108.6(7) 1_655 . ?
O23A Cs5 O23 7.3(12) . . ?
O21 Cs5 O23 86.2(7) 1_655 . ?
Cs3A Cs5 O23 111.8(9) 2_565 . ?
O10 Cs5 O23 55.0(7) . . ?
O1 Cs5 O23 87.7(7) 1_655 . ?
O8 Cs5 O23 75.9(7) . . ?
O19 Cs5 O23 66.5(7) 1_655 . ?
O25 Cs5 O23 142.5(8) 1_655 . ?
O13 Cs5 O23 56.6(7) . . ?
O23A Cs5 B5 75.3(11) . . ?
O21 Cs5 B5 146.4(7) 1_655 . ?
Cs3A Cs5 B5 101.3(8) 2_565 . ?
O10 Cs5 B5 24.1(6) . . ?
O1 Cs5 B5 105.4(6) 1_655 . ?
O8 Cs5 B5 25.6(6) . . ?
O19 Cs5 B5 135.9(6) 1_655 . ?
O25 Cs5 B5 137.1(7) 1_655 . ?
O13 Cs5 B5 65.7(6) . . ?
O23 Cs5 B5 72.6(8) . . ?
O23A Cs5 B1 78.0(11) . 1_655 ?
O21 Cs5 B1 21.2(6) 1_655 1_655 ?
Cs3A Cs5 B1 131.0(7) 2_565 1_655 ?
O10 Cs5 B1 131.2(6) . 1_655 ?
O1 Cs5 B1 25.5(6) 1_655 1_655 ?
O8 Cs5 B1 104.0(6) . 1_655 ?
O19 Cs5 B1 64.7(6) 1_655 1_655 ?
O25 Cs5 B1 87.6(8) 1_655 1_655 ?
O13 Cs5 B1 135.1(6) . 1_655 ?
O23 Cs5 B1 84.8(8) . 1_655 ?
B5 Cs5 B1 127.7(7) . 1_655 ?
O23A Cs5 H23B 6.5 . . ?
O21 Cs5 H23B 83.0 1_655 . ?
Cs3A Cs5 H23B 111.8 2_565 . ?
O10 Cs5 H23B 58.3 . . ?
O1 Cs5 H23B 86.3 1_655 . ?
O8 Cs5 H23B 78.7 . . ?
O19 Cs5 H23B 63.5 1_655 . ?
O25 Cs5 H23B 139.9 1_655 . ?
O13 Cs5 H23B 58.1 . . ?
O23 Cs5 H23B 3.3 . . ?
B5 Cs5 H23B 76.0 . . ?
B1 Cs5 H23B 82.3 1_655 . ?
O21 B1 O2 117(3) . . ?
O21 B1 O22 113(2) . . ?
O2 B1 O22 106(2) . . ?
O21 B1 O1 107(2) . . ?
O2 B1 O1 111(2) . . ?
O22 B1 O1 101(2) . . ?
O21 B1 Li 56.0(19) . . ?
O2 B1 Li 61.3(18) . . ?
O22 B1 Li 134(2) . . ?
O1 B1 Li 125(2) . . ?
O21 B1 Cs5 46.9(13) . 1_455 ?
O2 B1 Cs5 139.4(18) . 1_455 ?
O22 B1 Cs5 114.6(17) . 1_455 ?
O1 B1 Cs5 60.8(13) . 1_455 ?
Li B1 Cs5 89.8(15) . 1_455 ?
O21 B1 Cs1 157.6(19) . 1_565 ?
O2 B1 Cs1 54.8(13) . 1_565 ?
O22 B1 Cs1 57.8(13) . 1_565 ?
O1 B1 Cs1 94.9(15) . 1_565 ?
Li B1 Cs1 113.3(16) . 1_565 ?
Cs5 B1 Cs1 154.0(9) 1_455 1_565 ?
O21 B1 Cs2 112.4(19) . 1_465 ?
O2 B1 Cs2 130.5(17) . 1_465 ?
O22 B1 Cs2 49.8(12) . 1_465 ?
O1 B1 Cs2 52.4(13) . 1_465 ?
Li B1 Cs2 168.1(17) . 1_465 ?
Cs5 B1 Cs2 79.1(6) 1_455 1_465 ?
Cs1 B1 Cs2 78.5(6) 1_565 1_465 ?
O1 B2 O4 125(3) . . ?
O1 B2 O3 117(2) . . ?
O4 B2 O3 119(2) . . ?
O1 B2 Cs5 48.0(14) . 1_455 ?
O4 B2 Cs5 125.7(17) . 1_455 ?
O3 B2 Cs5 94.0(15) . 1_455 ?
O5 B3 O4 109(2) . . ?
O5 B3 O6 113(2) . . ?
O4 B3 O6 107(2) . . ?
O5 B3 O2 112(2) . . ?
O4 B3 O2 110(2) . . ?
O6 B3 O2 106(2) . . ?
O5 B3 Li 52.5(18) . . ?
O4 B3 Li 128(2) . . ?
O6 B3 Li 125(2) . . ?
O2 B3 Li 59.8(17) . . ?
O5 B3 Cs4 129.0(17) . 1_565 ?
O4 B3 Cs4 53.2(12) . 1_565 ?
O6 B3 Cs4 53.5(12) . 1_565 ?
O2 B3 Cs4 118.8(16) . 1_565 ?
Li B3 Cs4 178.0(17) . 1_565 ?
O5 B3 Cs1 158.7(19) . 1_565 ?
O4 B3 Cs1 90.8(14) . 1_565 ?
O6 B3 Cs1 66.7(13) . 1_565 ?
O2 B3 Cs1 51.0(12) . 1_565 ?
Li B3 Cs1 108.9(15) . 1_565 ?
Cs4 B3 Cs1 69.4(5) 1_565 1_565 ?
O8 B4 O6 125(3) . . ?
O8 B4 O7 117(3) . . ?
O6 B4 O7 118(3) . . ?
O8 B4 Cs2 103.8(18) . 1_565 ?
O6 B4 Cs2 103.8(18) . 1_565 ?
O7 B4 Cs2 58.0(15) . 1_565 ?
O8 B4 Cs2 51.2(15) . 2_565 ?
O6 B4 Cs2 129(2) . 2_565 ?
O7 B4 Cs2 90.0(17) . 2_565 ?
Cs2 B4 Cs2 127.0(8) 1_565 2_565 ?
O8 B4 Cs4 143(2) . 1_565 ?
O6 B4 Cs4 47.8(14) . 1_565 ?
O7 B4 Cs4 82.4(15) . 1_565 ?
Cs2 B4 Cs4 112.7(8) 1_565 1_565 ?
Cs2 B4 Cs4 101.9(7) 2_565 1_565 ?
O10 B5 O9 112(2) . . ?
O10 B5 O5 109(2) . . ?
O9 B5 O5 109(2) . . ?
O10 B5 O8 110(2) . . ?
O9 B5 O8 107(2) . . ?
O5 B5 O8 110(2) . . ?
O10 B5 Li 53.5(18) . . ?
O9 B5 Li 125(2) . . ?
O5 B5 Li 55.8(18) . . ?
O8 B5 Li 128(2) . . ?
O10 B5 Cs5 62.4(14) . . ?
O9 B5 Cs5 87.1(15) . . ?
O5 B5 Cs5 163.9(19) . . ?
O8 B5 Cs5 63.8(14) . . ?
Li B5 Cs5 114.9(16) . . ?
O10 B5 Cs2 137.6(18) . 2_565 ?
O9 B5 Cs2 49.1(13) . 2_565 ?
O5 B5 Cs2 112.9(16) . 2_565 ?
O8 B5 Cs2 59.2(13) . 2_565 ?
Li B5 Cs2 167.1(18) . 2_565 ?
Cs5 B5 Cs2 77.6(6) . 2_565 ?
O10 B5 Cs1 125.9(17) . 2_565 ?
O9 B5 Cs1 58.1(13) . 2_565 ?
O5 B5 Cs1 51.0(13) . 2_565 ?
O8 B5 Cs1 124.2(17) . 2_565 ?
Li B5 Cs1 87.2(16) . 2_565 ?
Cs5 B5 Cs1 145.1(9) . 2_565 ?
Cs2 B5 Cs1 80.1(6) 2_565 2_565 ?
O12 B6 O11 124(3) . . ?
O12 B6 O9 123(3) . . ?
O11 B6 O9 113(3) . . ?
O12 B6 Cs3A 60.7(19) . 2_565 ?
O11 B6 Cs3A 89.2(19) . 2_565 ?
O9 B6 Cs3A 126(2) . 2_565 ?
O12 B6 Cs3 52.2(17) . 2_565 ?
O11 B6 Cs3 85.0(19) . 2_565 ?
O9 B6 Cs3 143(2) . 2_565 ?
Cs3A B6 Cs3 16.9(6) 2_565 2_565 ?
O12 B6 Cs5 79.3(18) . . ?
O11 B6 Cs5 117.0(19) . . ?
O9 B6 Cs5 77.8(17) . . ?
Cs3A B6 Cs5 49.0(7) 2_565 . ?
Cs3 B6 Cs5 64.8(6) 2_565 . ?
O12 B6 Cs2 151(2) . 2_565 ?
O11 B6 Cs2 77.5(18) . 2_565 ?
O9 B6 Cs2 42.9(14) . 2_565 ?
Cs3A B6 Cs2 104.8(10) 2_565 2_565 ?
Cs3 B6 Cs2 119.5(9) 2_565 2_565 ?
Cs5 B6 Cs2 73.1(7) . 2_565 ?
O12 B6 Cs1 117(2) . 2_565 ?
O11 B6 Cs1 92.3(19) . 2_565 ?
O9 B6 Cs1 54.8(15) . 2_565 ?
Cs3A B6 Cs1 177.3(12) 2_565 2_565 ?
Cs3 B6 Cs1 161.3(11) 2_565 2_565 ?
Cs5 B6 Cs1 131.7(11) . 2_565 ?
Cs2 B6 Cs1 77.7(7) 2_565 2_565 ?
O14 B7 O10 114(2) . . ?
O14 B7 O13 114(2) . . ?
O10 B7 O13 106(2) . . ?
O14 B7 O12 110(2) . . ?
O10 B7 O12 107(2) . . ?
O13 B7 O12 104(2) . . ?
O14 B7 Li 59.5(19) . . ?
O10 B7 Li 54.5(17) . . ?
O13 B7 Li 128(2) . . ?
O12 B7 Li 127(2) . . ?
O14 B7 Cs4 58.4(13) . . ?
O10 B7 Cs4 157.4(17) . . ?
O13 B7 Cs4 95.7(14) . . ?
O12 B7 Cs4 62.1(12) . . ?
Li B7 Cs4 114.3(16) . . ?
O14 B7 Cs5 167.9(19) . . ?
O10 B7 Cs5 56.8(12) . . ?
O13 B7 Cs5 64.9(13) . . ?
O12 B7 Cs5 81.1(14) . . ?
Li B7 Cs5 110.6(16) . . ?
Cs4 B7 Cs5 133.3(9) . . ?
O14 B7 Cs3 126.2(17) . 2_565 ?
O10 B7 Cs3 119.5(16) . 2_565 ?
O13 B7 Cs3 54.8(12) . 2_565 ?
O12 B7 Cs3 49.2(12) . 2_565 ?
Li B7 Cs3 173.2(17) . 2_565 ?
Cs4 B7 Cs3 69.9(5) . 2_565 ?
Cs5 B7 Cs3 64.2(5) . 2_565 ?
O14 B7 Cs3A 142.1(19) . 2_565 ?
O10 B7 Cs3A 103.9(16) . 2_565 ?
O13 B7 Cs3A 52.4(13) . 2_565 ?
O12 B7 Cs3A 54.2(13) . 2_565 ?
Li B7 Cs3A 158.4(17) . 2_565 ?
Cs4 B7 Cs3A 85.8(8) . 2_565 ?
Cs5 B7 Cs3A 48.1(6) . 2_565 ?
Cs3 B7 Cs3A 16.1(5) 2_565 2_565 ?
O15 B8 O13 122(3) . . ?
O15 B8 O11 118(3) . 2_564 ?
O13 B8 O11 120(2) . 2_564 ?
O17 B9 O15 110(2) . . ?
O17 B9 O14 112(2) . . ?
O15 B9 O14 110(2) . . ?
O17 B9 O16 111(3) . . ?
O15 B9 O16 105(2) . . ?
O14 B9 O16 108(2) . . ?
O17 B9 Li 58.4(18) . . ?
O15 B9 Li 128(2) . . ?
O14 B9 Li 53.7(17) . . ?
O16 B9 Li 126(2) . . ?
O17 B9 Cs4 160(2) . . ?
O15 B9 Cs4 89.7(16) . . ?
O14 B9 Cs4 54.0(13) . . ?
O16 B9 Cs4 65.8(15) . . ?
Li B9 Cs4 105.8(15) . . ?
O17 B9 Cs1 124.6(19) . . ?
O15 B9 Cs1 52.7(12) . . ?
O14 B9 Cs1 123.3(18) . . ?
O16 B9 Cs1 52.6(13) . . ?
Li B9 Cs1 176.8(17) . . ?
Cs4 B9 Cs1 71.0(6) . . ?
O16 B10 O18 119(3) . . ?
O16 B10 O19 123(3) . . ?
O18 B10 O19 118(3) . . ?
O16 B10 Cs3A 104(2) . 2_465 ?
O18 B10 Cs3A 67.5(18) . 2_465 ?
O19 B10 Cs3A 100.2(16) . 2_465 ?
O16 B10 Cs3A 125(2) . 1_455 ?
O18 B10 Cs3A 87.0(18) . 1_455 ?
O19 B10 Cs3A 55.1(14) . 1_455 ?
Cs3A B10 Cs3A 131.3(12) 2_465 1_455 ?
O16 B10 Cs1 48.7(14) . . ?
O18 B10 Cs1 82.0(17) . . ?
O19 B10 Cs1 140.6(18) . . ?
Cs3A B10 Cs1 119.1(9) 2_465 . ?
Cs3A B10 Cs1 95.9(9) 1_455 . ?
O16 B10 Cs5 118.1(19) . 1_455 ?
O18 B10 Cs5 100.6(18) . 1_455 ?
O19 B10 Cs5 52.2(13) . 1_455 ?
Cs3A B10 Cs5 49.2(6) 2_465 1_455 ?
Cs3A B10 Cs5 100.6(9) 1_455 1_455 ?
Cs1 B10 Cs5 163.4(9) . 1_455 ?
O21 B11 O17 112(2) . . ?
O21 B11 O19 109(2) . . ?
O17 B11 O19 111(2) . . ?
O21 B11 O20 112(2) . . ?
O17 B11 O20 107(2) . . ?
O19 B11 O20 106(2) . . ?
O21 B11 Li 53.6(17) . . ?
O17 B11 Li 58.5(17) . . ?
O19 B11 Li 129(2) . . ?
O20 B11 Li 125(2) . . ?
O21 B11 Cs5 46.9(12) . 1_455 ?
O17 B11 Cs5 132.4(17) . 1_455 ?
O19 B11 Cs5 61.8(13) . 1_455 ?
O20 B11 Cs5 120.6(17) . 1_455 ?
Li B11 Cs5 88.1(15) . 1_455 ?
O21 B11 Cs3 126.5(17) . 1_455 ?
O17 B11 Cs3 121.1(16) . 1_455 ?
O19 B11 Cs3 57.4(13) . 1_455 ?
O20 B11 Cs3 48.9(12) . 1_455 ?
Li B11 Cs3 173.8(16) . 1_455 ?
Cs5 B11 Cs3 95.6(7) 1_455 1_455 ?
O21 B11 Cs3A 142.9(19) . 1_455 ?
O17 B11 Cs3A 105.1(17) . 1_455 ?
O19 B11 Cs3A 55.6(13) . 1_455 ?
O20 B11 Cs3A 54.7(13) . 1_455 ?
Li B11 Cs3A 163.5(17) . 1_455 ?
Cs5 B11 Cs3A 106.1(9) 1_455 1_455 ?
Cs3 B11 Cs3A 16.8(6) 1_455 1_455 ?
O21 B11 Cs4 127.5(16) . 2_564 ?
O17 B11 Cs4 50.2(12) . 2_564 ?
O19 B11 Cs4 123.9(16) . 2_564 ?
O20 B11 Cs4 56.5(13) . 2_564 ?
Li B11 Cs4 89.5(15) . 2_564 ?
Cs5 B11 Cs4 173.6(9) 1_455 2_564 ?
Cs3 B11 Cs4 86.3(6) 1_455 2_564 ?
Cs3A B11 Cs4 77.2(7) 1_455 2_564 ?
O20 B12 O22 128(3) . . ?
O20 B12 O3 119(3) . 2_574 ?
O22 B12 O3 114(3) . 2_574 ?
O20 B12 Cs3 52.2(16) . 1_455 ?
O22 B12 Cs3 142(2) . 1_455 ?
O3 B12 Cs3 79.7(17) 2_574 1_455 ?
O20 B12 Cs2 134(2) . 1_465 ?
O22 B12 Cs2 50.4(15) . 1_465 ?
O3 B12 Cs2 84.3(17) 2_574 1_465 ?
Cs3 B12 Cs2 99.9(8) 1_455 1_465 ?
O20 B12 Cs4 52.4(16) . 2_564 ?
O22 B12 Cs4 123.4(19) . 2_564 ?
O3 B12 Cs4 96.1(18) 2_574 2_564 ?
Cs3 B12 Cs4 87.5(8) 1_455 2_564 ?
Cs2 B12 Cs4 172.5(11) 1_465 2_564 ?
B2 O1 B1 119(2) . . ?
B2 O1 Cs5 113.3(17) . 1_455 ?
B1 O1 Cs5 93.8(15) . 1_455 ?
B2 O1 Cs2 123.0(17) . 1_465 ?
B1 O1 Cs2 104.8(15) . 1_465 ?
Cs5 O1 Cs2 97.8(6) 1_455 1_465 ?
B1 O2 B3 120(2) . . ?
B1 O2 Li 84(2) . . ?
B3 O2 Li 85.0(19) . . ?
B1 O2 Cs1 103.2(15) . 1_565 ?
B3 O2 Cs1 107.4(14) . 1_565 ?
Li O2 Cs1 159.0(17) . 1_565 ?
B2 O3 B12 120(2) . 2_575 ?
B2 O3 Cs3 134.3(15) . 2_475 ?
B12 O3 Cs3 77.2(18) 2_575 2_475 ?
B2 O4 B3 122(2) . . ?
B2 O4 Cs4 117.2(16) . 1_565 ?
B3 O4 Cs4 105.5(14) . 1_565 ?
B2 O4 Cs1 97.8(16) . 2_565 ?
B3 O4 Cs1 90.9(14) . 2_565 ?
Cs4 O4 Cs1 121.5(6) 1_565 2_565 ?
B3 O5 B5 123(2) . . ?
B3 O5 Li 94(2) . . ?
B5 O5 Li 87(2) . . ?
B3 O5 Cs1 121.6(17) . 2_565 ?
B5 O5 Cs1 107.1(15) . 2_565 ?
Li O5 Cs1 117.9(17) . 2_565 ?
B4 O6 B3 121(2) . . ?
B4 O6 Cs4 114.1(18) . 1_565 ?
B3 O6 Cs4 105.1(15) . 1_565 ?
B4 O6 Cs1 135.4(18) . 1_565 ?
B3 O6 Cs1 91.2(14) . 1_565 ?
Cs4 O6 Cs1 80.9(4) 1_565 1_565 ?
B4 O7 Cs2 100.1(17) . 1_565 ?
B4 O7 Cs3 147.5(18) . 2_575 ?
Cs2 O7 Cs3 107.4(7) 1_565 2_575 ?
B4 O7 H7 125.8 . . ?
Cs2 O7 H7 70.5 1_565 . ?
Cs3 O7 H7 80.7 2_575 . ?
B4 O8 B5 121(2) . . ?
B4 O8 Cs5 137.6(19) . . ?
B5 O8 Cs5 90.6(15) . . ?
B4 O8 Cs2 110.6(18) . 2_565 ?
B5 O8 Cs2 97.0(15) . 2_565 ?
Cs5 O8 Cs2 90.8(6) . 2_565 ?
B6 O9 B5 120(2) . . ?
B6 O9 Cs2 118.2(17) . 2_565 ?
B5 O9 Cs2 108.9(16) . 2_565 ?
B6 O9 Cs1 104.5(18) . 2_565 ?
B5 O9 Cs1 99.5(15) . 2_565 ?
Cs2 O9 Cs1 101.6(5) 2_565 2_565 ?
B6 O9 Cs5 80.5(17) . . ?
B5 O9 Cs5 69.6(14) . . ?
Cs2 O9 Cs5 84.2(5) 2_565 . ?
Cs1 O9 Cs5 168.9(6) 2_565 . ?
B5 O10 B7 124(2) . . ?
B5 O10 Li 91(2) . . ?
B7 O10 Li 88(2) . . ?
B5 O10 Cs5 93.6(15) . . ?
B7 O10 Cs5 99.5(15) . . ?
Li O10 Cs5 166.9(18) . . ?
B8 O11 B6 121(2) 2_565 . ?
B8 O11 Cs2 126.8(16) 2_565 2_565 ?
B6 O11 Cs2 81.6(18) . 2_565 ?
B6 O12 B7 125(3) . . ?
B6 O12 Cs3 109(2) . 2_565 ?
B7 O12 Cs3 108.9(15) . 2_565 ?
B6 O12 Cs4 127(2) . . ?
B7 O12 Cs4 93.2(14) . . ?
Cs3 O12 Cs4 85.9(5) 2_565 . ?
B6 O12 Cs3A 99(2) . 2_565 ?
B7 O12 Cs3A 103.3(15) . 2_565 ?
Cs3 O12 Cs3A 19.5(6) 2_565 2_565 ?
Cs4 O12 Cs3A 105.1(8) . 2_565 ?
B6 O12 Cs5 81.4(19) . . ?
B7 O12 Cs5 75.3(14) . . ?
Cs3 O12 Cs5 70.9(4) 2_565 . ?
Cs4 O12 Cs5 148.5(6) . . ?
Cs3A O12 Cs5 51.8(6) 2_565 . ?
B8 O13 B7 119(2) . . ?
B8 O13 Cs3A 127.1(18) . 2_565 ?
B7 O13 Cs3A 105.5(15) . 2_565 ?
B8 O13 Cs3 116.9(17) . 2_565 ?
B7 O13 Cs3 102.6(14) . 2_565 ?
Cs3A O13 Cs3 19.4(6) 2_565 2_565 ?
B8 O13 Cs5 141.0(18) . . ?
B7 O13 Cs5 90.8(14) . . ?
Cs3A O13 Cs5 56.5(7) 2_565 . ?
Cs3 O13 Cs5 75.3(4) 2_565 . ?
B7 O14 B9 122(2) . . ?
B7 O14 Li 86(2) . . ?
B9 O14 Li 92(2) . . ?
B7 O14 Cs4 99.8(16) . . ?
B9 O14 Cs4 103.5(15) . . ?
Li O14 Cs4 156.8(18) . . ?
B8 O15 B9 122(2) . . ?
B8 O15 Cs1 119.6(17) . . ?
B9 O15 Cs1 105.5(15) . . ?
B8 O15 Cs4 99.4(16) . 2_564 ?
B9 O15 Cs4 88.3(15) . 2_564 ?
Cs1 O15 Cs4 117.7(6) . 2_564 ?
B10 O16 B9 122(3) . . ?
B10 O16 Cs1 112.9(18) . . ?
B9 O16 Cs1 104.7(16) . . ?
B10 O16 Cs4 134.0(19) . . ?
B9 O16 Cs4 90.6(16) . . ?
Cs1 O16 Cs4 84.0(5) . . ?
B9 O17 B11 124(2) . . ?
B9 O17 Li 88(2) . . ?
B11 O17 Li 87(2) . . ?
B9 O17 Cs4 122.4(18) . 2_564 ?
B11 O17 Cs4 108.1(15) . 2_564 ?
Li O17 Cs4 119.0(16) . 2_564 ?
B10 O18 Cs3A 89.8(19) . 2_465 ?
B10 O18 Cs3 107.2(19) . 2_465 ?
Cs3A O18 Cs3 17.7(6) 2_465 2_465 ?
B10 O18 Cs2 157(2) . 1_455 ?
Cs3A O18 Cs2 107.0(9) 2_465 1_455 ?
Cs3 O18 Cs2 89.3(5) 2_465 1_455 ?
B10 O18 H18 117.8 . . ?
Cs3A O18 H18 102.4 2_465 . ?
Cs3 O18 H18 96.8 2_465 . ?
Cs2 O18 H18 75.0 1_455 . ?
B11 O19 B10 119(2) . . ?
B11 O19 Cs3A 101.5(16) . 1_455 ?
B10 O19 Cs3A 101.9(16) . 1_455 ?
B11 O19 Cs3 99.3(15) . 1_455 ?
B10 O19 Cs3 119.1(16) . 1_455 ?
Cs3A O19 Cs3 19.9(7) 1_455 1_455 ?
B11 O19 Cs5 94.1(15) . 1_455 ?
B10 O19 Cs5 106.2(15) . 1_455 ?
Cs3A O19 Cs5 135.8(10) 1_455 1_455 ?
Cs3 O19 Cs5 117.1(6) 1_455 1_455 ?
B12 O20 B11 120(2) . . ?
B12 O20 Cs3 106.8(18) . 1_455 ?
B11 O20 Cs3 108.3(15) . 1_455 ?
B12 O20 Cs3A 125(2) . 1_455 ?
B11 O20 Cs3A 101.9(16) . 1_455 ?
Cs3 O20 Cs3A 20.4(7) 1_455 1_455 ?
B12 O20 Cs4 108.5(19) . 2_564 ?
B11 O20 Cs4 100.3(15) . 2_564 ?
Cs3 O20 Cs4 112.7(6) 1_455 2_564 ?
Cs3A O20 Cs4 95.7(8) 1_455 2_564 ?
B1 O21 B11 124(2) . . ?
B1 O21 Li 91(2) . . ?
B11 O21 Li 93(2) . . ?
B1 O21 Cs5 111.9(17) . 1_455 ?
B11 O21 Cs5 110.9(15) . 1_455 ?
Li O21 Cs5 125.3(17) . 1_455 ?
B12 O22 B1 115(2) . . ?
B12 O22 Cs2 109.2(18) . 1_465 ?
B1 O22 Cs2 107.7(15) . 1_465 ?
B12 O22 Cs1 125.1(18) . 1_565 ?
B1 O22 Cs1 98.3(15) . 1_565 ?
Cs2 O22 Cs1 99.6(6) 1_465 1_565 ?
O23A O23 Cs3 106(3) . . ?
O23A O23 Cs5 13(2) . . ?
Cs3 O23 Cs5 107.5(10) . . ?
O23A O23 Cs4 168(3) . 2_564 ?
Cs3 O23 Cs4 79.1(8) . 2_564 ?
Cs5 O23 Cs4 155.7(11) . 2_564 ?
O23A O23 Cs2 72(2) . 1_565 ?
Cs3 O23 Cs2 107.4(9) . 1_565 ?
Cs5 O23 Cs2 83.8(8) . 1_565 ?
Cs4 O23 Cs2 117.2(9) 2_564 1_565 ?
O23A O23 H23A 153.5 . . ?
Cs3 O23 H23A 98.5 . . ?
Cs5 O23 H23A 153.8 . . ?
Cs4 O23 H23A 29.1 2_564 . ?
Cs2 O23 H23A 90.7 1_565 . ?
O23A O23 H23B 19.5 . . ?
Cs3 O23 H23B 86.9 . . ?
Cs5 O23 H23B 22.0 . . ?
Cs4 O23 H23B 158.5 2_564 . ?
Cs2 O23 H23B 82.4 1_565 . ?
H23A O23 H23B 172.3 . . ?
Cs1 O24 Cs2 95.5(8) 2 2 ?
Cs1 O24 Cs4 127.3(10) 2 . ?
Cs2 O24 Cs4 127.6(8) 2 . ?
Cs1 O24 H24C 66.0 2 . ?
Cs2 O24 H24C 116.4 2 . ?
Cs4 O24 H24C 108.8 . . ?
Cs1 O24 H24D 74.5 2 . ?
Cs2 O24 H24D 125.1 2 . ?
Cs4 O24 H24D 57.0 . . ?
H24C O24 H24D 108.2 . . ?
Cs3A O25 Cs5 60.7(7) 2_465 1_455 ?
Cs3A O25 Cs4 98.6(11) 2_465 . ?
Cs5 O25 Cs4 145.1(10) 1_455 . ?
Cs3A O25 Cs1 131.1(10) 2_465 2_565 ?
Cs5 O25 Cs1 92.6(7) 1_455 2_565 ?
Cs4 O25 Cs1 120.7(9) . 2_565 ?
Cs3A O25 Cs3 9.1(5) 2_465 2_465 ?
Cs5 O25 Cs3 69.6(6) 1_455 2_465 ?
Cs4 O25 Cs3 91.7(8) . 2_465 ?
Cs1 O25 Cs3 132.6(8) 2_565 2_465 ?
Cs3A O25 H25A 133.6 2_465 . ?
Cs5 O25 H25A 158.7 1_455 . ?
Cs4 O25 H25A 55.6 . . ?
Cs1 O25 H25A 66.1 2_565 . ?
Cs3 O25 H25A 124.6 2_465 . ?
Cs3 Cs3A O25 147.3(18) . 2_664 ?
Cs3 Cs3A Cs5 143.1(18) . 2_564 ?
O25 Cs3A Cs5 68.6(10) 2_664 2_564 ?
Cs3 Cs3A O20 70.3(12) . 1_655 ?
O25 Cs3A O20 77.3(10) 2_664 1_655 ?
Cs5 Cs3A O20 145.6(13) 2_564 1_655 ?
Cs3 Cs3A O19 80.7(14) . 1_655 ?
O25 Cs3A O19 73.5(10) 2_664 1_655 ?
Cs5 Cs3A O19 117.3(12) 2_564 1_655 ?
O20 Cs3A O19 45.0(6) 1_655 1_655 ?
Cs3 Cs3A O13 82.5(17) . 2_564 ?
O25 Cs3A O13 130.0(11) 2_664 2_564 ?
Cs5 Cs3A O13 64.0(6) 2_564 2_564 ?
O20 Cs3A O13 149.8(14) 1_655 2_564 ?
O19 Cs3A O13 143.8(11) 1_655 2_564 ?
Cs3 Cs3A O18 96.9(19) . 2_664 ?
O25 Cs3A O18 92.0(10) 2_664 2_664 ?
Cs5 Cs3A O18 86.6(8) 2_564 2_664 ?
O20 Cs3A O18 99.1(9) 1_655 2_664 ?
O19 Cs3A O18 143.0(10) 1_655 2_664 ?
O13 Cs3A O18 70.8(8) 2_564 2_664 ?
Cs3 Cs3A O12 72.3(14) . 2_564 ?
O25 Cs3A O12 131.4(12) 2_664 2_564 ?
Cs5 Cs3A O12 72.8(6) 2_564 2_564 ?
O20 Cs3A O12 132.1(11) 1_655 2_564 ?
O19 Cs3A O12 100.4(9) 1_655 2_564 ?
O13 Cs3A O12 43.8(6) 2_564 2_564 ?
O18 Cs3A O12 114.2(11) 2_664 2_564 ?
Cs3 Cs3A B10 119(2) . 2_664 ?
O25 Cs3A B10 70.7(10) 2_664 2_664 ?
Cs5 Cs3A B10 71.9(8) 2_564 2_664 ?
O20 Cs3A B10 101.3(9) 1_655 2_664 ?
O19 Cs3A B10 135.7(12) 1_655 2_664 ?
O13 Cs3A B10 80.4(8) 2_564 2_664 ?
O18 Cs3A B10 22.7(6) 2_664 2_664 ?
O12 Cs3A B10 122.8(10) 2_564 2_664 ?
Cs3 Cs3A B6 83.2(15) . 2_564 ?
O25 Cs3A B6 113.9(13) 2_664 2_564 ?
Cs5 Cs3A B6 67.4(8) 2_564 2_564 ?
O20 Cs3A B6 126.2(10) 1_655 2_564 ?
O19 Cs3A B6 86.0(9) 1_655 2_564 ?
O13 Cs3A B6 60.3(8) 2_564 2_564 ?
O18 Cs3A B6 130.7(11) 2_664 2_564 ?
O12 Cs3A B6 19.9(7) 2_564 2_564 ?
B10 Cs3A B6 132.4(10) 2_664 2_564 ?
Cs3 Cs3A B11 79.7(13) . 1_655 ?
O25 Cs3A B11 68.7(10) 2_664 1_655 ?
Cs5 Cs3A B11 129.7(12) 2_564 1_655 ?
O20 Cs3A B11 23.4(6) 1_655 1_655 ?
O19 Cs3A B11 22.9(6) 1_655 1_655 ?
O13 Cs3A B11 160.1(12) 2_564 1_655 ?
O18 Cs3A B11 120.1(10) 2_664 1_655 ?
O12 Cs3A B11 120.9(9) 2_564 1_655 ?
B10 Cs3A B11 116.2(10) 2_664 1_655 ?
B6 Cs3A B11 108.5(10) 2_564 1_655 ?
Cs3 Cs3A B10 100.9(16) . 1_655 ?
O25 Cs3A B10 59.5(9) 2_664 1_655 ?
Cs5 Cs3A B10 94.5(10) 2_564 1_655 ?
O20 Cs3A B10 63.4(8) 1_655 1_655 ?
O19 Cs3A B10 22.9(6) 1_655 1_655 ?
O13 Cs3A B10 137.3(10) 2_564 1_655 ?
O18 Cs3A B10 148.3(12) 2_664 1_655 ?
O12 Cs3A B10 96.2(9) 2_564 1_655 ?
B10 Cs3A B10 129.8(13) 2_664 1_655 ?
B6 Cs3A B10 77.7(9) 2_564 1_655 ?
B11 Cs3A B10 40.0(7) 1_655 1_655 ?
O23 O23A Cs5 160(3) . . ?
O23 O23A Cs2 87(2) . 1_565 ?
Cs5 O23A Cs2 110.8(14) . 1_565 ?
O23 O23A H23B 10.5 . . ?
Cs5 O23A H23B 156.7 . . ?
Cs2 O23A H23B 92.5 1_565 . ?

loop_
_geom_bond_atom_site_label_1
_geom_bond_atom_site_label_2
_geom_bond_distance
_geom_bond_site_symmetry_2
_geom_bond_publ_flag
Li O10 1.99(5) . ?
Li O5 2.05(6) . ?
Li O21 2.11(6) . ?
Li O14 2.11(6) . ?
Li O17 2.23(6) . ?
Li O2 2.24(5) . ?
Li B7 2.45(6) . ?
Li B5 2.48(6) . ?
Li B1 2.54(6) . ?
Li B3 2.58(6) . ?
Li B11 2.61(6) . ?
Li B9 2.62(6) . ?
Cs1 O5 3.10(2) 2_564 ?
Cs1 O16 3.12(2) . ?
Cs1 O15 3.135(19) . ?
Cs1 O2 3.156(18) 1_545 ?
Cs1 O22 3.22(2) 1_545 ?
Cs1 O24 3.27(3) 2_554 ?
Cs1 O9 3.282(19) 2_564 ?
Cs1 O25 3.41(3) 2_564 ?
Cs1 O6 3.56(2) 1_545 ?
Cs1 O4 3.74(2) 2_564 ?
Cs1 B1 3.76(3) 1_545 ?
Cs1 B9 3.80(3) . ?
Cs2 O9 2.98(2) 2_564 ?
Cs2 O22 3.08(2) 1_645 ?
Cs2 O7 3.11(2) 1_545 ?
Cs2 O1 3.15(2) 1_645 ?
Cs2 O8 3.23(2) 2_564 ?
Cs2 O24 3.29(3) 2_554 ?
Cs2 O23A 3.49(4) 1_545 ?
Cs2 B4 3.62(3) 1_545 ?
Cs2 O18 3.66(2) 1_655 ?
Cs2 O23 3.66(4) 1_545 ?
Cs2 B5 3.74(3) 2_564 ?
Cs2 B12 3.78(4) 1_645 ?
Cs3 Cs3A 1.08(3) . ?
Cs3 O20 2.92(2) 1_655 ?
Cs3 O12 3.09(2) 2_564 ?
Cs3 O19 3.14(2) 1_655 ?
Cs3 O7 3.16(2) 2_574 ?
Cs3 O13 3.23(2) 2_564 ?
Cs3 O23 3.28(4) . ?
Cs3 O18 3.52(3) 2_664 ?
Cs3 B12 3.54(4) 1_655 ?
Cs3 O3 3.57(2) 2_674 ?
Cs3 B11 3.68(3) 1_655 ?
Cs3 B6 3.70(4) 2_564 ?
Cs3 H23B 3.2876 . ?
Cs4 O17 3.05(2) 2_565 ?
Cs4 O14 3.149(19) . ?
Cs4 O20 3.20(2) 2_565 ?
Cs4 O4 3.212(19) 1_545 ?
Cs4 O6 3.22(2) 1_545 ?
Cs4 O12 3.226(19) . ?
Cs4 O25 3.40(3) . ?
Cs4 O16 3.45(2) . ?
Cs4 O23 3.48(4) 2_565 ?
Cs4 O24 3.50(3) . ?
Cs4 B7 3.64(3) . ?
Cs4 O15 3.77(2) 2_565 ?
Cs4 H24D 3.1184 . ?
Cs4 H25A 3.0026 . ?
Cs4 H23A 2.75(4) 2_565 ?
Cs5 O23A 2.19(4) . ?
Cs5 O21 2.82(2) 1_655 ?
Cs5 Cs3A 3.09(3) 2_565 ?
Cs5 O10 3.120(19) . ?
Cs5 O1 3.14(2) 1_655 ?
Cs5 O8 3.15(2) . ?
Cs5 O19 3.19(2) 1_655 ?
Cs5 O25 3.30(3) 1_655 ?
Cs5 O13 3.33(2) . ?
Cs5 O23 3.42(4) . ?
Cs5 B5 3.52(3) . ?
Cs5 B1 3.58(3) 1_655 ?
Cs5 H23B 2.9904 . ?
B1 O21 1.40(4) . ?
B1 O2 1.45(4) . ?
B1 O22 1.54(4) . ?
B1 O1 1.54(4) . ?
B2 O1 1.35(3) . ?
B2 O4 1.37(3) . ?
B2 O3 1.39(4) . ?
B3 O5 1.42(4) . ?
B3 O4 1.45(3) . ?
B3 O6 1.46(3) . ?
B3 O2 1.49(3) . ?
B4 O8 1.30(4) . ?
B4 O6 1.35(4) . ?
B4 O7 1.37(4) . ?
B5 O10 1.44(3) . ?
B5 O9 1.48(4) . ?
B5 O5 1.49(4) . ?
B5 O8 1.52(4) . ?
B6 O12 1.26(4) . ?
B6 O11 1.39(4) . ?
B6 O9 1.42(5) . ?
B6 Cs3A 3.66(5) 2_565 ?
B7 O14 1.37(4) . ?
B7 O10 1.49(3) . ?
B7 O13 1.52(3) . ?
B7 O12 1.52(3) . ?
B7 Cs3A 3.88(4) 2_565 ?
B8 O15 1.36(3) . ?
B8 O13 1.37(4) . ?
B8 O11 1.38(4) 2_564 ?
B9 O17 1.43(4) . ?
B9 O15 1.46(4) . ?
B9 O14 1.49(4) . ?
B9 O16 1.52(4) . ?
B10 O16 1.31(4) . ?
B10 O18 1.35(4) . ?
B10 O19 1.49(3) . ?
B10 Cs3A 3.49(4) 2_465 ?
B10 Cs3A 3.73(4) 1_455 ?
B11 O21 1.46(3) . ?
B11 O17 1.47(3) . ?
B11 O19 1.48(3) . ?
B11 O20 1.51(3) . ?
B11 Cs3A 3.72(4) 1_455 ?
B12 O20 1.32(5) . ?
B12 O22 1.40(4) . ?
B12 O3 1.42(4) 2_574 ?
O7 H7 0.8199 . ?
O12 Cs3A 3.24(3) 2_565 ?
O13 Cs3A 3.19(3) 2_565 ?
O18 Cs3A 3.22(4) 2_465 ?
O18 H18 0.8201 . ?
O19 Cs3A 3.13(3) 1_455 ?
O20 Cs3A 3.10(3) 1_455 ?
O23 O23A 1.28(5) . ?
O23 H23A 0.8661 . ?
O23 H23B 0.4654 . ?
O24 H24C 0.8500 . ?
O24 H24D 0.8500 . ?
O25 Cs3A 2.74(5) 2_465 ?
O25 H25A 0.8502 . ?
O23A H23B 0.8556 . ?
